data_1551096
loop_
_publ_author_name
'Liu, Rai-Shung'
'Kulandai Raj, Antony Sekar'
'Tan, Kuo-Chen'
'Chen, Liang-Yu'
'Cheng, Mu-Jeng'

_publ_section_title
;
 Gold-catalyzed Bicyclic Annulations of 4-Methoxy-1,2-dienyl-5-ynes with
 Isoxazoles to Form Indolizine Derivatives via Au-&#xF070;-Allene
 Intermediate
;
_journal_name_full 'Chemical Science'
_journal_paper_doi 10.1039/C9SC00735K
_journal_year 2019
_chemical_formula_moiety 'C15 H10 Cl N O'
_chemical_formula_sum 'C15 H10 Cl N O'
_chemical_formula_weight 255.69
_chemical_name_systematic
;
 ?
;
_space_group_IT_number 14
_symmetry_cell_setting monoclinic
_symmetry_space_group_name_Hall '-P 2ybc'
_symmetry_space_group_name_H-M 'P 1 21/c 1'
_atom_sites_solution_hydrogens geom
_atom_sites_solution_primary direct
_atom_sites_solution_secondary difmap
_audit_creation_method SHELXL-97
_audit_update_record
;
2019-01-28 deposited with the CCDC.    2019-05-21 downloaded from the CCDC.
;
_cell_angle_alpha 90.00
_cell_angle_beta 98.326(3)
_cell_angle_gamma 90.00
_cell_formula_units_Z 4
_cell_length_a 3.9037(4)
_cell_length_b 39.676(5)
_cell_length_c 7.6371(9)
_cell_measurement_reflns_used 9507
_cell_measurement_temperature 200(2)
_cell_measurement_theta_max 25.016
_cell_measurement_theta_min 2.563
_cell_volume 1170.4(2)
_computing_molecular_graphics 'Ortep-3 for Windows (Farrugia, 1997)'
_computing_publication_material 'WinGX publication routines (Farrugia, 1999)'
_computing_structure_refinement 'SHELXL-97 (Sheldrick, 1997)'
_computing_structure_solution 'SHELXS-86 (Sheldrick, 1986)'
_diffrn_ambient_temperature 200(2)
_diffrn_measured_fraction_theta_full 0.990
_diffrn_measured_fraction_theta_max 0.990
_diffrn_measurement_device_type 'D8 Venture'
_diffrn_radiation_monochromator graphite
_diffrn_radiation_source 'fine-focus sealed tube'
_diffrn_radiation_type MoK\a
_diffrn_radiation_wavelength 0.71073
_diffrn_reflns_av_R_equivalents 0.0283
_diffrn_reflns_av_sigmaI/netI 0.0164
_diffrn_reflns_limit_h_max 4
_diffrn_reflns_limit_h_min -4
_diffrn_reflns_limit_k_max 47
_diffrn_reflns_limit_k_min -47
_diffrn_reflns_limit_l_max 8
_diffrn_reflns_limit_l_min -9
_diffrn_reflns_number 15094
_diffrn_reflns_theta_full 25.06
_diffrn_reflns_theta_max 25.06
_diffrn_reflns_theta_min 2.74
_exptl_absorpt_coefficient_mu 0.311
_exptl_absorpt_correction_T_max 0.9907
_exptl_absorpt_correction_T_min 0.8212
_exptl_absorpt_correction_type multi-scan
_exptl_absorpt_process_details SADABS
_exptl_crystal_colour red-orange
_exptl_crystal_density_diffrn 1.451
_exptl_crystal_density_method 'not measured'
_exptl_crystal_description prism
_exptl_crystal_F_000 528
_exptl_crystal_size_max 0.66
_exptl_crystal_size_mid 0.09
_exptl_crystal_size_min 0.03
_refine_diff_density_max 0.502
_refine_diff_density_min -0.224
_refine_diff_density_rms 0.049
_refine_ls_extinction_method none
_refine_ls_goodness_of_fit_ref 1.075
_refine_ls_hydrogen_treatment constr
_refine_ls_matrix_type full
_refine_ls_number_parameters 163
_refine_ls_number_reflns 2058
_refine_ls_number_restraints 0
_refine_ls_restrained_S_all 1.075
_refine_ls_R_factor_all 0.0452
_refine_ls_R_factor_gt 0.0422
_refine_ls_shift/su_max 0.001
_refine_ls_shift/su_mean 0.000
_refine_ls_structure_factor_coef Fsqd
_refine_ls_weighting_details 'calc w=1/[\s^2^(Fo^2^)+(0.0636P)^2^+0.5797P] where P=(Fo^2^+2Fc^2^)/3'
_refine_ls_weighting_scheme calc
_refine_ls_wR_factor_gt 0.1100
_refine_ls_wR_factor_ref 0.1129
_reflns_number_gt 1897
_reflns_number_total 2058
_reflns_threshold_expression >2sigma(I)
_cod_data_source_file c9sc00735k2.cif
_cod_data_source_block d19220
_cod_original_sg_symbol_H-M 'P 21/c'
_cod_database_code 1551096

loop_
_symmetry_equiv_pos_as_xyz
'x, y, z'
'-x, y+1/2, -z+1/2'
'-x, -y, -z'
'x, -y-1/2, z-1/2'

loop_
_atom_site_label
_atom_site_type_symbol
_atom_site_fract_x
_atom_site_fract_y
_atom_site_fract_z
_atom_site_U_iso_or_equiv
_atom_site_adp_type
_atom_site_occupancy
_atom_site_symmetry_multiplicity
_atom_site_calc_flag
_atom_site_refinement_flags
C1 C 0.3383(5) 0.44881(5) 0.3551(2) 0.0304(4) Uani 1 1 d .
C2 C 0.3168(5) 0.45903(5) 0.5257(3) 0.0329(4) Uani 1 1 d .
H2 H 0.2346 0.4809 0.5480 0.040 Uiso 1 1 calc R
C3 C 0.4165(5) 0.43697(5) 0.6641(2) 0.0300(4) Uani 1 1 d .
H3 H 0.4036 0.4439 0.7820 0.036 Uiso 1 1 calc R
C4 C 0.5355(4) 0.40472(4) 0.6331(2) 0.0257(4) Uani 1 1 d .
C5 C 0.5586(4) 0.39536(4) 0.4594(2) 0.0277(4) Uani 1 1 d .
H5 H 0.6429 0.3736 0.4363 0.033 Uiso 1 1 calc R
C6 C 0.4609(5) 0.41726(5) 0.3199(2) 0.0306(4) Uani 1 1 d .
H6 H 0.4779 0.4107 0.2018 0.037 Uiso 1 1 calc R
C7 C 0.6468(4) 0.38271(4) 0.7849(2) 0.0257(4) Uani 1 1 d .
C8 C 0.8546(5) 0.39011(5) 0.9422(2) 0.0293(4) Uani 1 1 d .
H8 H 0.9611 0.4113 0.9716 0.035 Uiso 1 1 calc R
C9 C 0.8846(5) 0.36167(5) 1.0520(2) 0.0292(4) Uani 1 1 d .
H9 H 1.0153 0.3601 1.1668 0.035 Uiso 1 1 calc R
C10 C 0.6904(4) 0.33650(4) 0.9632(2) 0.0252(4) Uani 1 1 d .
C11 C 0.6050(5) 0.30265(4) 1.0035(2) 0.0283(4) Uani 1 1 d .
C12 C 0.7403(5) 0.28721(5) 1.1730(3) 0.0384(5) Uani 1 1 d .
H12 H 0.6741 0.2645 1.1899 0.046 Uiso 1 1 calc R
C13 C 0.3896(5) 0.28434(5) 0.8829(2) 0.0307(4) Uani 1 1 d .
H13 H 0.3334 0.2618 0.9099 0.037 Uiso 1 1 calc R
C14 C 0.2488(5) 0.29850(5) 0.7178(2) 0.0307(4) Uani 1 1 d .
H14 H 0.0992 0.2855 0.6347 0.037 Uiso 1 1 calc R
C15 C 0.3273(4) 0.33049(5) 0.6786(2) 0.0276(4) Uani 1 1 d .
H15 H 0.2309 0.3400 0.5682 0.033 Uiso 1 1 calc R
Cl1 Cl 0.20837(15) 0.476134(13) 0.17926(7) 0.0470(2) Uani 1 1 d .
N1 N 0.5446(4) 0.34944(4) 0.79667(18) 0.0236(3) Uani 1 1 d .
O1 O 0.9268(5) 0.30018(4) 1.2932(2) 0.0579(5) Uani 1 1 d .

loop_
_atom_site_aniso_label
_atom_site_aniso_U_11
_atom_site_aniso_U_22
_atom_site_aniso_U_33
_atom_site_aniso_U_23
_atom_site_aniso_U_13
_atom_site_aniso_U_12
C1 0.0292(9) 0.0278(9) 0.0331(10) 0.0069(7) 0.0003(7) -0.0017(7)
C2 0.0350(10) 0.0233(9) 0.0404(11) 0.0011(8) 0.0053(8) 0.0030(7)
C3 0.0349(9) 0.0261(9) 0.0301(10) -0.0024(7) 0.0078(7) -0.0002(7)
C4 0.0238(8) 0.0246(9) 0.0288(9) 0.0018(7) 0.0035(7) -0.0012(6)
C5 0.0297(9) 0.0243(9) 0.0292(9) -0.0014(7) 0.0046(7) 0.0029(7)
C6 0.0313(9) 0.0337(10) 0.0262(9) 0.0012(7) 0.0022(7) -0.0015(7)
C7 0.0273(8) 0.0248(9) 0.0256(9) -0.0019(7) 0.0058(7) 0.0014(7)
C8 0.0329(9) 0.0284(9) 0.0265(9) -0.0035(7) 0.0037(7) -0.0033(7)
C9 0.0323(9) 0.0343(10) 0.0204(9) -0.0010(7) 0.0014(7) -0.0004(7)
C10 0.0272(8) 0.0299(9) 0.0192(8) 0.0012(7) 0.0055(7) 0.0052(7)
C11 0.0313(9) 0.0286(9) 0.0261(9) 0.0021(7) 0.0079(7) 0.0051(7)
C12 0.0457(11) 0.0375(11) 0.0326(11) 0.0098(8) 0.0072(9) 0.0026(9)
C13 0.0371(10) 0.0246(9) 0.0321(10) 0.0001(7) 0.0113(8) 0.0014(7)
C14 0.0334(9) 0.0292(9) 0.0296(10) -0.0048(8) 0.0045(7) -0.0015(7)
C15 0.0285(9) 0.0300(9) 0.0237(9) -0.0017(7) 0.0015(7) 0.0024(7)
Cl1 0.0608(4) 0.0356(3) 0.0404(3) 0.0132(2) -0.0070(2) 0.0034(2)
N1 0.0254(7) 0.0238(7) 0.0215(7) -0.0005(6) 0.0034(6) 0.0028(6)
O1 0.0712(11) 0.0646(11) 0.0329(8) 0.0151(8) -0.0094(8) -0.0084(9)

loop_
_atom_type_symbol
_atom_type_description
_atom_type_scat_dispersion_real
_atom_type_scat_dispersion_imag
_atom_type_scat_source
C C 0.0033 0.0016 'International Tables Vol C Tables 4.2.6.8 and 6.1.1.4'
H H 0.0000 0.0000 'International Tables Vol C Tables 4.2.6.8 and 6.1.1.4'
Cl Cl 0.1484 0.1585 'International Tables Vol C Tables 4.2.6.8 and 6.1.1.4'
N N 0.0061 0.0033 'International Tables Vol C Tables 4.2.6.8 and 6.1.1.4'
O O 0.0106 0.0060 'International Tables Vol C Tables 4.2.6.8 and 6.1.1.4'

loop_
_geom_angle_atom_site_label_1
_geom_angle_atom_site_label_2
_geom_angle_atom_site_label_3
_geom_angle
C2 C1 C6 121.42(17)
C2 C1 Cl1 119.61(14)
C6 C1 Cl1 118.97(15)
C1 C2 C3 119.10(17)
C1 C2 H2 120.4
C3 C2 H2 120.4
C2 C3 C4 121.00(17)
C2 C3 H3 119.5
C4 C3 H3 119.5
C5 C4 C3 118.43(16)
C5 C4 C7 122.79(15)
C3 C4 C7 118.71(16)
C6 C5 C4 121.11(16)
C6 C5 H5 119.4
C4 C5 H5 119.4
C1 C6 C5 118.93(17)
C1 C6 H6 120.5
C5 C6 H6 120.5
C8 C7 N1 106.54(15)
C8 C7 C4 129.13(16)
N1 C7 C4 124.30(15)
C7 C8 C9 109.71(16)
C7 C8 H8 125.1
C9 C8 H8 125.1
C10 C9 C8 107.33(16)
C10 C9 H9 126.3
C8 C9 H9 126.3
C9 C10 N1 107.61(15)
C9 C10 C11 135.00(16)
N1 C10 C11 117.36(15)
C13 C11 C10 119.73(16)
C13 C11 C12 118.93(17)
C10 C11 C12 121.33(17)
O1 C12 C11 126.81(19)
O1 C12 H12 116.6
C11 C12 H12 116.6
C11 C13 C14 120.78(17)
C11 C13 H13 119.6
C14 C13 H13 119.6
C15 C14 C13 119.93(17)
C15 C14 H14 120.0
C13 C14 H14 120.0
C14 C15 N1 120.62(16)
C14 C15 H15 119.7
N1 C15 H15 119.7
C15 N1 C7 129.56(15)
C15 N1 C10 121.57(15)
C7 N1 C10 108.81(14)

loop_
_geom_bond_atom_site_label_1
_geom_bond_atom_site_label_2
_geom_bond_distance
C1 C2 1.379(3)
C1 C6 1.380(3)
C1 Cl1 1.7432(18)
C2 C3 1.384(3)
C2 H2 0.9500
C3 C4 1.393(3)
C3 H3 0.9500
C4 C5 1.392(3)
C4 C7 1.466(2)
C5 C6 1.385(3)
C5 H5 0.9500
C6 H6 0.9500
C7 C8 1.380(3)
C7 N1 1.386(2)
C8 C9 1.401(3)
C8 H8 0.9500
C9 C10 1.372(3)
C9 H9 0.9500
C10 N1 1.412(2)
C10 C11 1.428(3)
C11 C13 1.363(3)
C11 C12 1.460(3)
C12 O1 1.202(3)
C12 H12 0.9500
C13 C14 1.417(3)
C13 H13 0.9500
C14 C15 1.349(3)
C14 H14 0.9500
C15 N1 1.370(2)
C15 H15 0.9500
